data_2225970
loop_
_publ_author_name
'Ooi, Ping Howe'
'Teoh, Siang Guan'
'Yeap, Chin Sing'
'Fun, Hoong-Kun'

_publ_section_title
;
 Tetra-\m-benzoato-\k^4^<i>O</i>:<i>O</i>';\k^3^<i>O</i>:<i>O</i>,<i>O</i>';\k^3^<i>O</i>,<i>O</i>':<i>O</i>'-bis[(benzoato-\k^2^<i>O</i>,<i>O</i>')(1,10-phenanthroline-\k^2^<i>N</i>,<i>N</i>')europium(III)]
 benzoic acid disolvate
;
_journal_coeditor_code RZ2435
_journal_issue 5
_journal_name_full 'Acta Crystallographica Section E'
_journal_page_first m597
_journal_page_last m598
_journal_paper_doi 10.1107/S1600536810015229
_journal_volume 66
_journal_year 2010
_chemical_formula_iupac '[Eu2 (C7 H5 O2)6 (C12 H8 N2)2], 2C7 H6 O2'
_chemical_formula_moiety 'C66 H46 Eu2 N4 O12, 2(C7 H6 O2)'
_chemical_formula_sum 'C80 H58 Eu2 N4 O16'
_chemical_formula_weight 1635.22
_chemical_name_systematic
;
Tetra-\m-benzoato-\k^4^<i>O</i>:<i>O</i>';\k^3^<i>O</i>:<i>O</i>,<i>O</i>';
\k^3^<i>O</i>,<i>O</i>':<i>O</i>'-bis[(benzoato-\k^2^<i>O</i>,<i>O</i>')(1,10-
phenanthroline-\k^2^<i>N</i>,<i>N</i>')europium(III)] benzoic acid disolvate
;
_space_group_IT_number 2
_symmetry_cell_setting triclinic
_symmetry_space_group_name_Hall '-P 1'
_symmetry_space_group_name_H-M 'P -1'
_atom_sites_solution_hydrogens geom
_atom_sites_solution_primary direct
_atom_sites_solution_secondary difmap
_audit_creation_method SHELXL-97
_cell_angle_alpha 75.2440(10)
_cell_angle_beta 78.6050(10)
_cell_angle_gamma 76.0720(10)
_cell_formula_units_Z 1
_cell_length_a 9.6688(2)
_cell_length_b 12.8260(2)
_cell_length_c 15.1460(3)
_cell_measurement_reflns_used 9857
_cell_measurement_temperature 296(2)
_cell_measurement_theta_max 35.19
_cell_measurement_theta_min 2.19
_cell_volume 1744.26(6)
_computing_cell_refinement 'SAINT (Bruker, 2009)'
_computing_data_collection 'APEX2 (Bruker, 2009)'
_computing_data_reduction 'SAINT (Bruker, 2009)'
_computing_molecular_graphics 'SHELXTL (Sheldrick, 2008)'
_computing_publication_material
;
SHELXTL (Sheldrick, 2008) and PLATON (Spek, 2009)
;
_computing_structure_refinement 'SHELXTL (Sheldrick, 2008)'
_computing_structure_solution 'SHELXTL (Sheldrick, 2008)'
_diffrn_ambient_temperature 296(2)
_diffrn_measured_fraction_theta_full 0.995
_diffrn_measured_fraction_theta_max 0.995
_diffrn_measurement_device_type
;
Bruker APEXII DUO CCD area-detector diffractometer
;
_diffrn_measurement_method '\f and \w scans'
_diffrn_radiation_monochromator graphite
_diffrn_radiation_source 'fine-focus sealed tube'
_diffrn_radiation_type MoK\a
_diffrn_radiation_wavelength 0.71073
_diffrn_reflns_av_R_equivalents 0.0272
_diffrn_reflns_av_sigmaI/netI 0.0216
_diffrn_reflns_limit_h_max 14
_diffrn_reflns_limit_h_min -14
_diffrn_reflns_limit_k_max 19
_diffrn_reflns_limit_k_min -19
_diffrn_reflns_limit_l_max 22
_diffrn_reflns_limit_l_min -22
_diffrn_reflns_number 51513
_diffrn_reflns_theta_full 32.50
_diffrn_reflns_theta_max 32.50
_diffrn_reflns_theta_min 1.68
_diffrn_standards_number 0
_exptl_absorpt_coefficient_mu 1.855
_exptl_absorpt_correction_T_max 0.6275
_exptl_absorpt_correction_T_min 0.4131
_exptl_absorpt_correction_type multi-scan
_exptl_absorpt_process_details '(<i>SADABS</i>; Bruker, 2009)'
_exptl_crystal_colour colourless
_exptl_crystal_density_diffrn 1.557
_exptl_crystal_density_method 'not measured'
_exptl_crystal_description block
_exptl_crystal_F_000 820
_exptl_crystal_size_max 0.58
_exptl_crystal_size_mid 0.32
_exptl_crystal_size_min 0.28
_refine_diff_density_max 0.617
_refine_diff_density_min -0.441
_refine_ls_extinction_method none
_refine_ls_goodness_of_fit_ref 1.044
_refine_ls_hydrogen_treatment mixed
_refine_ls_matrix_type full
_refine_ls_number_parameters 464
_refine_ls_number_reflns 12557
_refine_ls_number_restraints 0
_refine_ls_restrained_S_all 1.044
_refine_ls_R_factor_all 0.0223
_refine_ls_R_factor_gt 0.0197
_refine_ls_shift/su_max 0.004
_refine_ls_shift/su_mean <0.001
_refine_ls_structure_factor_coef Fsqd
_refine_ls_weighting_details 'calc w=1/[\s^2^(Fo^2^)+(0.0249P)^2^+0.3553P] where P=(Fo^2^+2Fc^2^)/3'
_refine_ls_weighting_scheme calc
_refine_ls_wR_factor_gt 0.0489
_refine_ls_wR_factor_ref 0.0504
_reflns_number_gt 11674
_reflns_number_total 12557
_reflns_threshold_expression I>2\s(I)
_cod_data_source_file rz2435.cif
_cod_data_source_block I
_cod_depositor_comments
;
The following automatic conversions were performed:
'_symmetry_cell_setting' value 'Triclinic' changed to 'triclinic'
according to '/home/saulius/struct/CIF-dictionaries/cif_core.dic'
dictionary named 'cif_core.dic' version 2.4.1 from 2010-06-29.

Automatic conversion script
Id: cif_fix_enum 1527 2010-12-29 10:47:43Z saulius 
;
_cod_database_code 2225970
_cod_database_fobs_code 2225970

loop_
_symmetry_equiv_pos_as_xyz
'x, y, z'
'-x, -y, -z'

loop_
_atom_site_type_symbol
_atom_site_label
_atom_site_fract_x
_atom_site_fract_y
_atom_site_fract_z
_atom_site_U_iso_or_equiv
_atom_site_adp_type
_atom_site_calc_flag
_atom_site_refinement_flags
_atom_site_occupancy
_atom_site_disorder_assembly
_atom_site_disorder_group
Eu Eu1 0.855968(6) 0.139628(5) 0.482146(4) 0.02529(2) Uani d . 1 . .
O O1 0.81802(11) 0.27751(9) 0.33491(7) 0.0374(2) Uani d . 1 . .
O O2 0.99095(13) 0.28905(10) 0.40393(8) 0.0415(2) Uani d . 1 . .
O O3 0.92345(10) -0.05431(9) 0.59329(7) 0.0340(2) Uani d . 1 . .
O O4 0.71990(11) 0.05713(10) 0.62752(8) 0.0431(2) Uani d . 1 . .
O O5 0.79737(11) 0.01384(8) 0.41205(7) 0.0357(2) Uani d . 1 . .
O O6 0.98042(11) -0.13176(8) 0.41650(7) 0.0360(2) Uani d . 1 . .
N N1 0.73487(13) 0.30002(10) 0.56106(9) 0.0348(2) Uani d . 1 . .
N N2 0.58048(12) 0.21295(10) 0.47649(8) 0.0332(2) Uani d . 1 . .
C C1 0.58983(15) 0.33702(11) 0.56896(10) 0.0339(3) Uani d . 1 . .
C C2 0.8100(2) 0.34414(14) 0.60131(13) 0.0450(4) Uani d . 1 . .
H H2A 0.9095 0.3203 0.5951 0.054 Uiso calc R 1 . .
C C3 0.7467(2) 0.42462(15) 0.65248(14) 0.0565(5) Uani d . 1 . .
H H3A 0.8033 0.4523 0.6804 0.068 Uiso calc R 1 . .
C C4 0.6018(2) 0.46191(15) 0.66108(13) 0.0549(5) Uani d . 1 . .
H H4A 0.5581 0.5152 0.6951 0.066 Uiso calc R 1 . .
C C5 0.51860(19) 0.41920(13) 0.61810(11) 0.0446(4) Uani d . 1 . .
C C6 0.3666(2) 0.45696(16) 0.62105(14) 0.0586(5) Uani d . 1 . .
H H6A 0.3195 0.5114 0.6533 0.070 Uiso calc R 1 . .
C C7 0.2904(2) 0.41550(17) 0.57823(15) 0.0580(5) Uani d . 1 . .
H H7A 0.1914 0.4413 0.5818 0.070 Uiso calc R 1 . .
C C8 0.35873(16) 0.33214(14) 0.52707(12) 0.0438(3) Uani d . 1 . .
C C9 0.28376(17) 0.28860(16) 0.47982(14) 0.0532(4) Uani d . 1 . .
H H9A 0.1850 0.3134 0.4805 0.064 Uiso calc R 1 . .
C C10 0.35619(19) 0.20981(16) 0.43288(15) 0.0538(4) Uani d . 1 . .
H H10A 0.3076 0.1802 0.4011 0.065 Uiso calc R 1 . .
C C11 0.50501(17) 0.17374(14) 0.43291(13) 0.0443(3) Uani d . 1 . .
H H11A 0.5533 0.1195 0.4007 0.053 Uiso calc R 1 . .
C C12 0.50850(15) 0.29219(11) 0.52310(10) 0.0341(3) Uani d . 1 . .
C C13 0.92857(15) 0.31615(11) 0.33417(10) 0.0331(3) Uani d . 1 . .
C C14 0.98440(17) 0.39252(12) 0.25009(10) 0.0369(3) Uani d . 1 . .
C C15 0.8962(2) 0.45586(14) 0.18589(11) 0.0464(4) Uani d . 1 . .
H H15A 0.7999 0.4508 0.1943 0.056 Uiso calc R 1 . .
C C16 0.9523(3) 0.52675(17) 0.10903(13) 0.0637(6) Uani d . 1 . .
H H16A 0.8929 0.5704 0.0665 0.076 Uiso calc R 1 . .
C C17 1.0955(3) 0.5327(2) 0.09555(15) 0.0733(7) Uani d . 1 . .
H H17A 1.1322 0.5805 0.0439 0.088 Uiso calc R 1 . .
C C18 1.1843(3) 0.4690(2) 0.15733(14) 0.0650(6) Uani d . 1 . .
H H18A 1.2813 0.4725 0.1471 0.078 Uiso calc R 1 . .
C C19 1.1292(2) 0.39925(16) 0.23535(12) 0.0488(4) Uani d . 1 . .
H H19A 1.1891 0.3568 0.2780 0.059 Uiso calc R 1 . .
C C20 0.81636(14) -0.02422(11) 0.65167(9) 0.0312(2) Uani d . 1 . .
C C21 0.80887(15) -0.08375(12) 0.75001(10) 0.0344(3) Uani d . 1 . .
C C22 0.93267(18) -0.12514(15) 0.79046(11) 0.0444(3) Uani d . 1 . .
H H22A 1.0219 -0.1178 0.7556 0.053 Uiso calc R 1 . .
C C23 0.9241(3) -0.1774(2) 0.88256(13) 0.0621(5) Uani d . 1 . .
H H23A 1.0076 -0.2050 0.9097 0.074 Uiso calc R 1 . .
C C24 0.7932(3) -0.1885(2) 0.93387(14) 0.0716(6) Uani d . 1 . .
H H24A 0.7881 -0.2243 0.9957 0.086 Uiso calc R 1 . .
C C25 0.6697(3) -0.1473(2) 0.89483(15) 0.0732(7) Uani d . 1 . .
H H25A 0.5810 -0.1548 0.9304 0.088 Uiso calc R 1 . .
C C26 0.6760(2) -0.09452(18) 0.80281(13) 0.0542(4) Uani d . 1 . .
H H26A 0.5920 -0.0664 0.7764 0.065 Uiso calc R 1 . .
C C27 0.86800(14) -0.07267(11) 0.38672(9) 0.0298(2) Uani d . 1 . .
C C28 0.81424(15) -0.11023(12) 0.31629(10) 0.0340(3) Uani d . 1 . .
C C29 0.66775(17) -0.09528(14) 0.31412(11) 0.0404(3) Uani d . 1 . .
H H29A 0.6017 -0.0556 0.3532 0.048 Uiso calc R 1 . .
C C30 0.6193(2) -0.13920(18) 0.25387(14) 0.0554(5) Uani d . 1 . .
H H30A 0.5211 -0.1313 0.2541 0.066 Uiso calc R 1 . .
C C31 0.7167(3) -0.1941(3) 0.19409(17) 0.0785(8) Uani d . 1 . .
H H31A 0.6842 -0.2232 0.1535 0.094 Uiso calc R 1 . .
C C32 0.8625(3) -0.2068(3) 0.19349(18) 0.0872(9) Uani d . 1 . .
H H32A 0.9279 -0.2428 0.1516 0.105 Uiso calc R 1 . .
C C33 0.9119(2) -0.16586(19) 0.25529(14) 0.0583(5) Uani d . 1 . .
H H33A 1.0103 -0.1757 0.2558 0.070 Uiso calc R 1 . .
O O7 0.5814(2) 0.39064(16) 0.15565(15) 0.0873(6) Uani d . 1 . .
O O8 0.72156(19) 0.22869(14) 0.20067(12) 0.0695(4) Uani d . 1 . .
C C34 0.6441(2) 0.30199(19) 0.14202(15) 0.0574(5) Uani d . 1 . .
C C35 0.6454(2) 0.2640(2) 0.05692(15) 0.0620(5) Uani d . 1 . .
C C36 0.5708(3) 0.3347(3) -0.01171(18) 0.0841(9) Uani d . 1 . .
H H36A 0.5192 0.4036 -0.0033 0.101 Uiso calc R 1 . .
C C37 0.5733(5) 0.3028(4) -0.0927(2) 0.1221(17) Uani d . 1 . .
H H37A 0.5222 0.3501 -0.1382 0.147 Uiso calc R 1 . .
C C38 0.6484(5) 0.2046(5) -0.1061(3) 0.135(2) Uani d . 1 . .
H H38A 0.6505 0.1849 -0.1615 0.162 Uiso calc R 1 . .
C C39 0.7221(4) 0.1329(4) -0.0395(3) 0.1310(17) Uani d . 1 . .
H H39A 0.7730 0.0643 -0.0492 0.157 Uiso calc R 1 . .
C C40 0.7205(3) 0.1630(3) 0.0436(2) 0.0896(9) Uani d . 1 . .
H H40A 0.7703 0.1146 0.0893 0.108 Uiso calc R 1 . .
H H1O8 0.743(3) 0.255(2) 0.242(2) 0.089(9) Uiso d . 1 . .

loop_
_atom_site_aniso_label
_atom_site_aniso_U_11
_atom_site_aniso_U_22
_atom_site_aniso_U_33
_atom_site_aniso_U_12
_atom_site_aniso_U_13
_atom_site_aniso_U_23
Eu1 0.02319(3) 0.02625(3) 0.02639(3) -0.00168(2) -0.00573(2) -0.00710(2)
O1 0.0346(5) 0.0412(5) 0.0364(5) -0.0105(4) -0.0090(4) -0.0030(4)
O2 0.0442(6) 0.0451(6) 0.0377(5) -0.0170(5) -0.0131(4) -0.0005(5)
O3 0.0301(4) 0.0394(5) 0.0311(5) -0.0039(4) 0.0004(4) -0.0116(4)
O4 0.0322(5) 0.0463(6) 0.0375(5) 0.0027(4) 0.0008(4) 0.0001(5)
O5 0.0316(5) 0.0362(5) 0.0440(5) -0.0021(4) -0.0116(4) -0.0169(4)
O6 0.0349(5) 0.0360(5) 0.0400(5) -0.0001(4) -0.0161(4) -0.0119(4)
N1 0.0361(6) 0.0325(5) 0.0369(6) -0.0022(4) -0.0066(5) -0.0132(5)
N2 0.0277(5) 0.0329(5) 0.0383(6) -0.0033(4) -0.0075(4) -0.0072(5)
C1 0.0352(6) 0.0286(6) 0.0320(6) 0.0005(5) -0.0016(5) -0.0052(5)
C2 0.0497(9) 0.0391(8) 0.0524(9) -0.0029(7) -0.0176(7) -0.0190(7)
C3 0.0783(13) 0.0440(9) 0.0559(10) -0.0044(9) -0.0228(10) -0.0236(8)
C4 0.0786(13) 0.0392(8) 0.0440(9) 0.0030(8) -0.0062(8) -0.0198(7)
C5 0.0518(9) 0.0349(7) 0.0379(7) 0.0034(6) 0.0028(6) -0.0098(6)
C6 0.0545(10) 0.0489(10) 0.0546(10) 0.0116(8) 0.0107(8) -0.0147(8)
C7 0.0361(8) 0.0528(10) 0.0656(12) 0.0086(7) 0.0078(8) -0.0065(9)
C8 0.0286(6) 0.0411(8) 0.0496(9) -0.0011(6) 0.0005(6) 0.0013(6)
C9 0.0273(7) 0.0531(10) 0.0701(12) -0.0062(7) -0.0110(7) 0.0043(9)
C10 0.0367(8) 0.0533(10) 0.0745(13) -0.0119(7) -0.0241(8) -0.0048(9)
C11 0.0358(7) 0.0435(8) 0.0576(10) -0.0052(6) -0.0176(7) -0.0125(7)
C12 0.0280(6) 0.0313(6) 0.0363(7) -0.0017(5) -0.0016(5) -0.0020(5)
C13 0.0346(6) 0.0299(6) 0.0337(6) -0.0051(5) -0.0040(5) -0.0069(5)
C14 0.0469(8) 0.0322(6) 0.0326(6) -0.0115(6) -0.0018(6) -0.0084(5)
C15 0.0595(10) 0.0405(8) 0.0358(7) -0.0071(7) -0.0066(7) -0.0052(6)
C16 0.0993(18) 0.0486(10) 0.0379(9) -0.0153(11) -0.0103(10) 0.0004(8)
C17 0.111(2) 0.0694(14) 0.0427(10) -0.0494(14) 0.0106(11) -0.0050(9)
C18 0.0762(14) 0.0797(15) 0.0493(10) -0.0467(12) 0.0072(10) -0.0152(10)
C19 0.0532(9) 0.0556(10) 0.0434(8) -0.0253(8) -0.0025(7) -0.0112(7)
C20 0.0272(5) 0.0340(6) 0.0310(6) -0.0067(5) -0.0010(5) -0.0067(5)
C21 0.0348(6) 0.0347(6) 0.0307(6) -0.0067(5) -0.0007(5) -0.0050(5)
C22 0.0399(8) 0.0537(9) 0.0361(7) -0.0031(7) -0.0069(6) -0.0084(7)
C23 0.0649(12) 0.0734(14) 0.0403(9) -0.0016(10) -0.0174(8) -0.0029(9)
C24 0.0862(16) 0.0812(16) 0.0349(9) -0.0182(13) -0.0055(10) 0.0082(9)
C25 0.0634(13) 0.0953(18) 0.0467(11) -0.0302(13) 0.0106(9) 0.0090(11)
C26 0.0387(8) 0.0701(12) 0.0456(9) -0.0165(8) 0.0015(7) 0.0014(8)
C27 0.0294(6) 0.0320(6) 0.0302(6) -0.0059(5) -0.0079(5) -0.0082(5)
C28 0.0350(6) 0.0371(7) 0.0333(6) -0.0040(5) -0.0107(5) -0.0122(5)
C29 0.0375(7) 0.0447(8) 0.0442(8) -0.0051(6) -0.0137(6) -0.0160(6)
C30 0.0492(9) 0.0703(12) 0.0596(11) -0.0131(9) -0.0228(8) -0.0250(10)
C31 0.0720(14) 0.117(2) 0.0725(15) -0.0194(14) -0.0213(12) -0.0584(15)
C32 0.0660(14) 0.139(3) 0.0799(16) -0.0072(15) -0.0076(12) -0.0808(18)
C33 0.0419(9) 0.0859(14) 0.0565(11) -0.0017(9) -0.0077(8) -0.0421(11)
O7 0.0881(13) 0.0763(12) 0.1062(15) 0.0128(10) -0.0490(11) -0.0364(11)
O8 0.0750(10) 0.0691(10) 0.0727(10) 0.0023(8) -0.0379(8) -0.0250(8)
C34 0.0493(10) 0.0676(13) 0.0621(12) -0.0123(9) -0.0194(9) -0.0168(10)
C35 0.0574(11) 0.0837(15) 0.0582(11) -0.0341(11) -0.0111(9) -0.0183(11)
C36 0.103(2) 0.101(2) 0.0633(14) -0.0613(18) -0.0300(14) 0.0085(13)
C37 0.155(4) 0.191(4) 0.0526(15) -0.121(4) -0.0252(19) 0.006(2)
C38 0.127(3) 0.246(6) 0.083(2) -0.108(4) 0.012(2) -0.081(3)
C39 0.090(2) 0.201(5) 0.149(4) -0.038(3) -0.005(2) -0.123(4)
C40 0.0670(15) 0.119(2) 0.107(2) -0.0156(15) -0.0216(15) -0.063(2)

loop_
_atom_type_symbol
_atom_type_description
_atom_type_scat_dispersion_real
_atom_type_scat_dispersion_imag
_atom_type_scat_source
C C 0.0033 0.0016 'International Tables Vol C Tables 4.2.6.8 and 6.1.1.4'
H H 0.0000 0.0000 'International Tables Vol C Tables 4.2.6.8 and 6.1.1.4'
N N 0.0061 0.0033 'International Tables Vol C Tables 4.2.6.8 and 6.1.1.4'
O O 0.0106 0.0060 'International Tables Vol C Tables 4.2.6.8 and 6.1.1.4'
Eu Eu -0.1578 3.6682 'International Tables Vol C Tables 4.2.6.8 and 6.1.1.4'

loop_
_geom_angle_atom_site_label_1
_geom_angle_atom_site_label_2
_geom_angle_atom_site_label_3
_geom_angle_site_symmetry_1
_geom_angle_site_symmetry_3
_geom_angle
_geom_angle_publ_flag
O5 Eu1 O3 . 2_756 74.07(3) ?
O5 Eu1 O6 . 2_756 136.23(4) ?
O3 Eu1 O6 2_756 2_756 78.20(3) ?
O5 Eu1 O4 . . 88.22(4) ?
O3 Eu1 O4 2_756 . 126.28(4) ?
O6 Eu1 O4 2_756 . 81.61(4) ?
O5 Eu1 O2 . . 126.55(4) ?
O3 Eu1 O2 2_756 . 73.68(4) ?
O6 Eu1 O2 2_756 . 74.81(4) ?
O4 Eu1 O2 . . 145.08(4) ?
O5 Eu1 O1 . . 86.23(4) ?
O3 Eu1 O1 2_756 . 89.18(4) ?
O6 Eu1 O1 2_756 . 126.75(4) ?
O4 Eu1 O1 . . 140.76(4) ?
O2 Eu1 O1 . . 52.07(3) ?
O5 Eu1 N1 . . 140.57(4) ?
O3 Eu1 N1 2_756 . 144.07(4) ?
O6 Eu1 N1 2_756 . 76.95(4) ?
O4 Eu1 N1 . . 74.78(4) ?
O2 Eu1 N1 . . 75.04(4) ?
O1 Eu1 N1 . . 85.33(4) ?
O5 Eu1 N2 . . 77.50(4) ?
O3 Eu1 N2 2_756 . 145.74(4) ?
O6 Eu1 N2 2_756 . 136.06(4) ?
O4 Eu1 N2 . . 70.77(4) ?
O2 Eu1 N2 . . 110.01(4) ?
O1 Eu1 N2 . . 70.10(4) ?
N1 Eu1 N2 . . 63.41(4) ?
O5 Eu1 O3 . . 75.18(3) ?
O3 Eu1 O3 2_756 . 75.56(4) ?
O6 Eu1 O3 2_756 . 65.45(3) ?
O4 Eu1 O3 . . 50.80(3) ?
O2 Eu1 O3 . . 133.58(3) ?
O1 Eu1 O3 . . 158.51(3) ?
N1 Eu1 O3 . . 115.90(3) ?
N2 Eu1 O3 . . 115.03(3) ?
O5 Eu1 C13 . . 105.75(4) ?
O3 Eu1 C13 2_756 . 77.90(4) ?
O6 Eu1 C13 2_756 . 100.63(4) ?
O4 Eu1 C13 . . 155.22(4) ?
O2 Eu1 C13 . . 25.84(4) ?
O1 Eu1 C13 . . 26.49(4) ?
N1 Eu1 C13 . . 81.65(4) ?
N2 Eu1 C13 . . 91.99(4) ?
O3 Eu1 C13 . . 152.04(3) ?
O5 Eu1 C20 . . 84.79(4) ?
O3 Eu1 C20 2_756 . 101.47(4) ?
O6 Eu1 C20 2_756 . 68.28(4) ?
O4 Eu1 C20 . . 25.32(4) ?
O2 Eu1 C20 . . 142.92(4) ?
O1 Eu1 C20 . . 163.61(4) ?
N1 Eu1 C20 . . 92.95(4) ?
N2 Eu1 C20 . . 94.54(4) ?
O3 Eu1 C20 . . 26.05(3) ?
C13 Eu1 C20 . . 168.62(4) ?
O5 Eu1 Eu1 . 2_756 70.46(2) ?
O3 Eu1 Eu1 2_756 2_756 40.20(3) ?
O6 Eu1 Eu1 2_756 2_756 66.47(2) ?
O4 Eu1 Eu1 . 2_756 86.12(3) ?
O2 Eu1 Eu1 . 2_756 106.95(3) ?
O1 Eu1 Eu1 . 2_756 127.70(3) ?
N1 Eu1 Eu1 . 2_756 140.81(3) ?
N2 Eu1 Eu1 . 2_756 140.89(3) ?
O3 Eu1 Eu1 . 2_756 35.36(2) ?
C13 Eu1 Eu1 . 2_756 117.61(3) ?
C20 Eu1 Eu1 . 2_756 61.32(3) ?
C13 O1 Eu1 . . 92.94(9) ?
C13 O2 Eu1 . . 93.86(9) ?
C20 O3 Eu1 . 2_756 165.77(10) ?
C20 O3 Eu1 . . 88.44(8) ?
Eu1 O3 Eu1 2_756 . 104.44(4) ?
C20 O4 Eu1 . . 97.52(8) ?
C27 O5 Eu1 . . 133.44(9) ?
C27 O6 Eu1 . 2_756 141.23(9) ?
C2 N1 C1 . . 117.91(13) ?
C2 N1 Eu1 . . 121.18(10) ?
C1 N1 Eu1 . . 120.74(9) ?
C11 N2 C12 . . 117.65(13) ?
C11 N2 Eu1 . . 123.20(10) ?
C12 N2 Eu1 . . 119.10(9) ?
N1 C1 C5 . . 122.16(14) ?
N1 C1 C12 . . 118.18(12) ?
C5 C1 C12 . . 119.63(14) ?
N1 C2 C3 . . 123.21(17) ?
N1 C2 H2A . . 118.4 ?
C3 C2 H2A . . 118.4 ?
C4 C3 C2 . . 119.36(17) ?
C4 C3 H3A . . 120.3 ?
C2 C3 H3A . . 120.3 ?
C3 C4 C5 . . 119.34(15) ?
C3 C4 H4A . . 120.3 ?
C5 C4 H4A . . 120.3 ?
C4 C5 C1 . . 118.01(16) ?
C4 C5 C6 . . 122.71(16) ?
C1 C5 C6 . . 119.28(17) ?
C7 C6 C5 . . 121.27(16) ?
C7 C6 H6A . . 119.4 ?
C5 C6 H6A . . 119.4 ?
C6 C7 C8 . . 121.27(16) ?
C6 C7 H7A . . 119.4 ?
C8 C7 H7A . . 119.4 ?
C9 C8 C12 . . 117.84(16) ?
C9 C8 C7 . . 123.03(16) ?
C12 C8 C7 . . 119.12(17) ?
C10 C9 C8 . . 119.53(15) ?
C10 C9 H9A . . 120.2 ?
C8 C9 H9A . . 120.2 ?
C9 C10 C11 . . 119.19(17) ?
C9 C10 H10A . . 120.4 ?
C11 C10 H10A . . 120.4 ?
N2 C11 C10 . . 123.32(17) ?
N2 C11 H11A . . 118.3 ?
C10 C11 H11A . . 118.3 ?
N2 C12 C8 . . 122.47(14) ?
N2 C12 C1 . . 118.12(12) ?
C8 C12 C1 . . 119.41(14) ?
O2 C13 O1 . . 119.97(13) ?
O2 C13 C14 . . 119.79(13) ?
O1 C13 C14 . . 120.23(13) ?
O2 C13 Eu1 . . 60.31(8) ?
O1 C13 Eu1 . . 60.57(7) ?
C14 C13 Eu1 . . 169.95(10) ?
C15 C14 C19 . . 119.41(15) ?
C15 C14 C13 . . 121.60(15) ?
C19 C14 C13 . . 118.98(15) ?
C16 C15 C14 . . 119.73(19) ?
C16 C15 H15A . . 120.1 ?
C14 C15 H15A . . 120.1 ?
C17 C16 C15 . . 120.2(2) ?
C17 C16 H16A . . 119.9 ?
C15 C16 H16A . . 119.9 ?
C18 C17 C16 . . 120.69(19) ?
C18 C17 H17A . . 119.7 ?
C16 C17 H17A . . 119.7 ?
C17 C18 C19 . . 119.8(2) ?
C17 C18 H18A . . 120.1 ?
C19 C18 H18A . . 120.1 ?
C18 C19 C14 . . 120.20(19) ?
C18 C19 H19A . . 119.9 ?
C14 C19 H19A . . 119.9 ?
O4 C20 O3 . . 120.53(13) ?
O4 C20 C21 . . 119.75(12) ?
O3 C20 C21 . . 119.68(12) ?
O4 C20 Eu1 . . 57.16(7) ?
O3 C20 Eu1 . . 65.51(7) ?
C21 C20 Eu1 . . 162.76(10) ?
C22 C21 C26 . . 119.52(15) ?
C22 C21 C20 . . 120.52(13) ?
C26 C21 C20 . . 119.92(14) ?
C23 C22 C21 . . 120.07(17) ?
C23 C22 H22A . . 120.0 ?
C21 C22 H22A . . 120.0 ?
C24 C23 C22 . . 120.1(2) ?
C24 C23 H23A . . 120.0 ?
C22 C23 H23A . . 120.0 ?
C23 C24 C25 . . 120.45(19) ?
C23 C24 H24A . . 119.8 ?
C25 C24 H24A . . 119.8 ?
C24 C25 C26 . . 120.28(19) ?
C24 C25 H25A . . 119.9 ?
C26 C25 H25A . . 119.9 ?
C25 C26 C21 . . 119.59(19) ?
C25 C26 H26A . . 120.2 ?
C21 C26 H26A . . 120.2 ?
O6 C27 O5 . . 125.43(12) ?
O6 C27 C28 . . 116.39(12) ?
O5 C27 C28 . . 118.18(12) ?
C33 C28 C29 . . 119.37(14) ?
C33 C28 C27 . . 119.47(13) ?
C29 C28 C27 . . 121.07(13) ?
C30 C29 C28 . . 120.35(15) ?
C30 C29 H29A . . 119.8 ?
C28 C29 H29A . . 119.8 ?
C31 C30 C29 . . 119.75(18) ?
C31 C30 H30A . . 120.1 ?
C29 C30 H30A . . 120.1 ?
C30 C31 C32 . . 120.57(18) ?
C30 C31 H31A . . 119.7 ?
C32 C31 H31A . . 119.7 ?
C31 C32 C33 . . 120.08(19) ?
C31 C32 H32A . . 120.0 ?
C33 C32 H32A . . 120.0 ?
C28 C33 C32 . . 119.82(18) ?
C28 C33 H33A . . 120.1 ?
C32 C33 H33A . . 120.1 ?
C34 O8 H1O8 . . 114(2) ?
O7 C34 O8 . . 123.2(2) ?
O7 C34 C35 . . 124.0(2) ?
O8 C34 C35 . . 112.8(2) ?
C40 C35 C36 . . 119.4(2) ?
C40 C35 C34 . . 122.0(2) ?
C36 C35 C34 . . 118.6(2) ?
C37 C36 C35 . . 119.9(4) ?
C37 C36 H36A . . 120.0 ?
C35 C36 H36A . . 120.0 ?
C38 C37 C36 . . 120.6(4) ?
C38 C37 H37A . . 119.7 ?
C36 C37 H37A . . 119.7 ?
C37 C38 C39 . . 120.7(3) ?
C37 C38 H38A . . 119.6 ?
C39 C38 H38A . . 119.6 ?
C38 C39 C40 . . 119.7(4) ?
C38 C39 H39A . . 120.1 ?
C40 C39 H39A . . 120.1 ?
C35 C40 C39 . . 119.6(4) ?
C35 C40 H40A . . 120.2 ?
C39 C40 H40A . . 120.2 ?

loop_
_geom_bond_atom_site_label_1
_geom_bond_atom_site_label_2
_geom_bond_site_symmetry_2
_geom_bond_distance
_geom_bond_publ_flag
Eu1 O5 . 2.3667(9) y
Eu1 O3 2_756 2.3669(9) y
Eu1 O6 2_756 2.3818(10) y
Eu1 O4 . 2.4571(11) y
Eu1 O2 . 2.4933(11) y
Eu1 O1 . 2.4974(11) y
Eu1 N1 . 2.5636(11) y
Eu1 N2 . 2.6134(11) y
Eu1 O3 . 2.6394(11) y
Eu1 C13 . 2.8637(14) ?
Eu1 C20 . 2.8992(14) ?
Eu1 Eu1 2_756 3.96041(12) ?
O1 C13 . 1.2789(18) ?
O2 C13 . 1.2509(18) ?
O3 C20 . 1.2739(15) ?
O3 Eu1 2_756 2.3668(9) ?
O4 C20 . 1.2506(17) ?
O5 C27 . 1.2623(16) ?
O6 C27 . 1.2579(16) ?
O6 Eu1 2_756 2.3819(10) ?
N1 C2 . 1.330(2) ?
N1 C1 . 1.3596(18) ?
N2 C11 . 1.3256(19) ?
N2 C12 . 1.3589(18) ?
C1 C5 . 1.4096(19) ?
C1 C12 . 1.438(2) ?
C2 C3 . 1.399(2) ?
C2 H2A . 0.9300 ?
C3 C4 . 1.359(3) ?
C3 H3A . 0.9300 ?
C4 C5 . 1.404(3) ?
C4 H4A . 0.9300 ?
C5 C6 . 1.428(3) ?
C6 C7 . 1.341(3) ?
C6 H6A . 0.9300 ?
C7 C8 . 1.435(3) ?
C7 H7A . 0.9300 ?
C8 C9 . 1.397(3) ?
C8 C12 . 1.410(2) ?
C9 C10 . 1.359(3) ?
C9 H9A . 0.9300 ?
C10 C11 . 1.401(2) ?
C10 H10A . 0.9300 ?
C11 H11A . 0.9300 ?
C13 C14 . 1.490(2) ?
C14 C15 . 1.387(2) ?
C14 C19 . 1.394(2) ?
C15 C16 . 1.387(3) ?
C15 H15A . 0.9300 ?
C16 C17 . 1.377(4) ?
C16 H16A . 0.9300 ?
C17 C18 . 1.368(4) ?
C17 H17A . 0.9300 ?
C18 C19 . 1.387(3) ?
C18 H18A . 0.9300 ?
C19 H19A . 0.9300 ?
C20 C21 . 1.487(2) ?
C21 C22 . 1.381(2) ?
C21 C26 . 1.390(2) ?
C22 C23 . 1.381(3) ?
C22 H22A . 0.9300 ?
C23 C24 . 1.367(3) ?
C23 H23A . 0.9300 ?
C24 C25 . 1.368(4) ?
C24 H24A . 0.9300 ?
C25 C26 . 1.382(3) ?
C25 H25A . 0.9300 ?
C26 H26A . 0.9300 ?
C27 C28 . 1.4971(18) ?
C28 C33 . 1.386(2) ?
C28 C29 . 1.389(2) ?
C29 C30 . 1.388(2) ?
C29 H29A . 0.9300 ?
C30 C31 . 1.368(3) ?
C30 H30A . 0.9300 ?
C31 C32 . 1.379(3) ?
C31 H31A . 0.9300 ?
C32 C33 . 1.389(3) ?
C32 H32A . 0.9300 ?
C33 H33A . 0.9300 ?
O7 C34 . 1.200(3) ?
O8 C34 . 1.316(3) ?
O8 H1O8 . 0.86(3) ?
C34 C35 . 1.486(3) ?
C35 C40 . 1.366(4) ?
C35 C36 . 1.387(4) ?
C36 C37 . 1.383(4) ?
C36 H36A . 0.9300 ?
C37 C38 . 1.336(7) ?
C37 H37A . 0.9300 ?
C38 C39 . 1.367(7) ?
C38 H38A . 0.9300 ?
C39 C40 . 1.405(4) ?
C39 H39A . 0.9300 ?
C40 H40A . 0.9300 ?

loop_
_geom_hbond_atom_site_label_D
_geom_hbond_atom_site_label_H
_geom_hbond_atom_site_label_A
_geom_hbond_site_symmetry_A
_geom_hbond_distance_DH
_geom_hbond_distance_HA
_geom_hbond_distance_DA
_geom_hbond_angle_DHA
_geom_hbond_publ_flag
O8 H1O8 O1 . 0.86(3) 1.82(3) 2.660(2) 166(3) yes
C2 H2A O6 2_756 0.9300 2.4300 3.017(2) 121.00 yes
C9 H9A O2 1_455 0.9300 2.5100 3.258(2) 138.00 yes
C11 H11A O5 . 0.9300 2.4400 3.079(2) 126.00 yes
C25 H25A Cg1 2_656 0.9300 2.6500 3.551(3) 164.00 yes

loop_
_geom_torsion_atom_site_label_1
_geom_torsion_atom_site_label_2
_geom_torsion_atom_site_label_3
_geom_torsion_atom_site_label_4
_geom_torsion_site_symmetry_1
_geom_torsion_site_symmetry_2
_geom_torsion_site_symmetry_3
_geom_torsion_site_symmetry_4
_geom_torsion
_geom_torsion_publ_flag
O5 Eu1 O1 C13 . . . . -137.91(9) ?
O3 Eu1 O1 C13 2_756 . . . -63.82(8) ?
O6 Eu1 O1 C13 2_756 . . . 10.75(10) ?
O4 Eu1 O1 C13 . . . . 139.55(9) ?
O2 Eu1 O1 C13 . . . . 5.99(8) ?
N1 Eu1 O1 C13 . . . . 80.64(9) ?
N2 Eu1 O1 C13 . . . . 144.02(9) ?
O3 Eu1 O1 C13 . . . . -108.00(11) ?
C20 Eu1 O1 C13 . . . . 165.19(12) ?
Eu1 Eu1 O1 C13 2_756 . . . -76.24(9) ?
O5 Eu1 O2 C13 . . . . 40.92(10) ?
O3 Eu1 O2 C13 2_756 . . . 95.95(9) ?
O6 Eu1 O2 C13 2_756 . . . 177.82(10) ?
O4 Eu1 O2 C13 . . . . -132.93(9) ?
O1 Eu1 O2 C13 . . . . -6.13(8) ?
N1 Eu1 O2 C13 . . . . -101.94(9) ?
N2 Eu1 O2 C13 . . . . -48.13(10) ?
O3 Eu1 O2 C13 . . . . 146.34(8) ?
C20 Eu1 O2 C13 . . . . -176.56(8) ?
Eu1 Eu1 O2 C13 2_756 . . . 118.83(8) ?
O5 Eu1 O3 C20 . . . . -109.12(8) ?
O3 Eu1 O3 C20 2_756 . . . 173.89(10) ?
O6 Eu1 O3 C20 2_756 . . . 90.46(8) ?
O4 Eu1 O3 C20 . . . . -9.08(8) ?
O2 Eu1 O3 C20 . . . . 124.11(8) ?
O1 Eu1 O3 C20 . . . . -140.10(10) ?
N1 Eu1 O3 C20 . . . . 30.32(9) ?
N2 Eu1 O3 C20 . . . . -40.86(9) ?
C13 Eu1 O3 C20 . . . . 155.12(9) ?
Eu1 Eu1 O3 C20 2_756 . . . 173.88(10) ?
O5 Eu1 O3 Eu1 . . . 2_756 77.00(4) ?
O3 Eu1 O3 Eu1 2_756 . . 2_756 0.0 ?
O6 Eu1 O3 Eu1 2_756 . . 2_756 -83.42(4) ?
O4 Eu1 O3 Eu1 . . . 2_756 177.04(6) ?
O2 Eu1 O3 Eu1 . . . 2_756 -49.77(6) ?
O1 Eu1 O3 Eu1 . . . 2_756 46.02(10) ?
N1 Eu1 O3 Eu1 . . . 2_756 -143.56(4) ?
N2 Eu1 O3 Eu1 . . . 2_756 145.25(4) ?
C13 Eu1 O3 Eu1 . . . 2_756 -18.77(9) ?
C20 Eu1 O3 Eu1 . . . 2_756 -173.88(10) ?
O5 Eu1 O4 C20 . . . . 81.57(9) ?
O3 Eu1 O4 C20 2_756 . . . 12.88(11) ?
O6 Eu1 O4 C20 2_756 . . . -55.73(9) ?
O2 Eu1 O4 C20 . . . . -103.37(10) ?
O1 Eu1 O4 C20 . . . . 163.41(8) ?
N1 Eu1 O4 C20 . . . . -134.40(10) ?
N2 Eu1 O4 C20 . . . . 158.96(10) ?
O3 Eu1 O4 C20 . . . . 9.32(8) ?
C13 Eu1 O4 C20 . . . . -152.94(10) ?
Eu1 Eu1 O4 C20 2_756 . . . 11.04(9) ?
O3 Eu1 O5 C27 2_756 . . . 23.71(13) ?
O6 Eu1 O5 C27 2_756 . . . -29.02(15) ?
O4 Eu1 O5 C27 . . . . -104.93(13) ?
O2 Eu1 O5 C27 . . . . 78.58(14) ?
O1 Eu1 O5 C27 . . . . 113.93(13) ?
N1 Eu1 O5 C27 . . . . -168.10(12) ?
N2 Eu1 O5 C27 . . . . -175.63(14) ?
O3 Eu1 O5 C27 . . . . -55.17(13) ?
C13 Eu1 O5 C27 . . . . 95.84(13) ?
C20 Eu1 O5 C27 . . . . -79.80(13) ?
Eu1 Eu1 O5 C27 2_756 . . . -18.42(12) ?
O5 Eu1 N1 C2 . . . . 172.83(12) ?
O3 Eu1 N1 C2 2_756 . . . -26.78(16) ?
O6 Eu1 N1 C2 2_756 . . . 20.54(13) ?
O4 Eu1 N1 C2 . . . . 105.26(13) ?
O2 Eu1 N1 C2 . . . . -56.95(13) ?
O1 Eu1 N1 C2 . . . . -108.89(13) ?
N2 Eu1 N1 C2 . . . . -178.95(14) ?
O3 Eu1 N1 C2 . . . . 74.62(13) ?
C13 Eu1 N1 C2 . . . . -82.48(13) ?
C20 Eu1 N1 C2 . . . . 87.45(13) ?
Eu1 Eu1 N1 C2 2_756 . . . 41.66(15) ?
O5 Eu1 N1 C1 . . . . -2.21(14) ?
O3 Eu1 N1 C1 2_756 . . . 158.18(9) ?
O6 Eu1 N1 C1 2_756 . . . -154.50(11) ?
O4 Eu1 N1 C1 . . . . -69.78(11) ?
O2 Eu1 N1 C1 . . . . 128.00(11) ?
O1 Eu1 N1 C1 . . . . 76.07(11) ?
N2 Eu1 N1 C1 . . . . 6.01(10) ?
O3 Eu1 N1 C1 . . . . -100.42(11) ?
C13 Eu1 N1 C1 . . . . 102.48(11) ?
C20 Eu1 N1 C1 . . . . -87.60(11) ?
Eu1 Eu1 N1 C1 2_756 . . . -133.38(9) ?
O5 Eu1 N2 C11 . . . . -7.65(13) ?
O3 Eu1 N2 C11 2_756 . . . 26.80(16) ?
O6 Eu1 N2 C11 2_756 . . . -154.38(12) ?
O4 Eu1 N2 C11 . . . . -100.15(13) ?
O2 Eu1 N2 C11 . . . . 116.99(13) ?
O1 Eu1 N2 C11 . . . . 82.84(13) ?
N1 Eu1 N2 C11 . . . . 177.69(14) ?
O3 Eu1 N2 C11 . . . . -74.53(13) ?
C13 Eu1 N2 C11 . . . . 98.04(13) ?
C20 Eu1 N2 C11 . . . . -91.29(13) ?
Eu1 Eu1 N2 C11 2_756 . . . -43.01(14) ?
O5 Eu1 N2 C12 . . . . 169.73(11) ?
O3 Eu1 N2 C12 2_756 . . . -155.82(9) ?
O6 Eu1 N2 C12 2_756 . . . 23.01(13) ?
O4 Eu1 N2 C12 . . . . 77.23(10) ?
O2 Eu1 N2 C12 . . . . -65.62(11) ?
O1 Eu1 N2 C12 . . . . -99.77(11) ?
N1 Eu1 N2 C12 . . . . -4.93(10) ?
O3 Eu1 N2 C12 . . . . 102.85(10) ?
C13 Eu1 N2 C12 . . . . -84.57(10) ?
C20 Eu1 N2 C12 . . . . 86.09(10) ?
Eu1 Eu1 N2 C12 2_756 . . . 134.37(9) ?
C2 N1 C1 C5 . . . . -0.2(2) ?
Eu1 N1 C1 C5 . . . . 175.00(11) ?
C2 N1 C1 C12 . . . . 178.03(14) ?
Eu1 N1 C1 C12 . . . . -6.77(17) ?
C1 N1 C2 C3 . . . . 1.3(3) ?
Eu1 N1 C2 C3 . . . . -173.87(14) ?
N1 C2 C3 C4 . . . . -1.1(3) ?
C2 C3 C4 C5 . . . . -0.2(3) ?
C3 C4 C5 C1 . . . . 1.3(3) ?
C3 C4 C5 C6 . . . . -177.65(19) ?
N1 C1 C5 C4 . . . . -1.1(2) ?
C12 C1 C5 C4 . . . . -179.27(15) ?
N1 C1 C5 C6 . . . . 177.88(15) ?
C12 C1 C5 C6 . . . . -0.3(2) ?
C4 C5 C6 C7 . . . . 179.10(19) ?
C1 C5 C6 C7 . . . . 0.2(3) ?
C5 C6 C7 C8 . . . . -0.5(3) ?
C6 C7 C8 C9 . . . . -178.54(19) ?
C6 C7 C8 C12 . . . . 1.0(3) ?
C12 C8 C9 C10 . . . . 0.5(3) ?
C7 C8 C9 C10 . . . . 179.98(18) ?
C8 C9 C10 C11 . . . . 0.0(3) ?
C12 N2 C11 C10 . . . . -0.1(3) ?
Eu1 N2 C11 C10 . . . . 177.34(14) ?
C9 C10 C11 N2 . . . . -0.3(3) ?
C11 N2 C12 C8 . . . . 0.7(2) ?
Eu1 N2 C12 C8 . . . . -176.87(11) ?
C11 N2 C12 C1 . . . . -178.68(14) ?
Eu1 N2 C12 C1 . . . . 3.79(17) ?
C9 C8 C12 N2 . . . . -0.9(2) ?
C7 C8 C12 N2 . . . . 179.62(15) ?
C9 C8 C12 C1 . . . . 178.47(15) ?
C7 C8 C12 C1 . . . . -1.0(2) ?
N1 C1 C12 N2 . . . . 1.8(2) ?
C5 C1 C12 N2 . . . . -179.89(13) ?
N1 C1 C12 C8 . . . . -177.52(14) ?
C5 C1 C12 C8 . . . . 0.8(2) ?
Eu1 O2 C13 O1 . . . . 10.94(14) ?
Eu1 O2 C13 C14 . . . . -168.42(11) ?
Eu1 O1 C13 O2 . . . . -10.92(14) ?
Eu1 O1 C13 C14 . . . . 168.44(11) ?
O5 Eu1 C13 O2 . . . . -146.86(9) ?
O3 Eu1 C13 O2 2_756 . . . -77.47(9) ?
O6 Eu1 C13 O2 2_756 . . . -2.14(9) ?
O4 Eu1 C13 O2 . . . . 90.88(13) ?
O1 Eu1 C13 O2 . . . . 169.12(14) ?
N1 Eu1 C13 O2 . . . . 72.81(9) ?
N2 Eu1 C13 O2 . . . . 135.56(9) ?
O3 Eu1 C13 O2 . . . . -58.89(12) ?
C20 Eu1 C13 O2 . . . . 10.6(2) ?
Eu1 Eu1 C13 O2 2_756 . . . -71.02(9) ?
O5 Eu1 C13 O1 . . . . 44.02(9) ?
O3 Eu1 C13 O1 2_756 . . . 113.41(9) ?
O6 Eu1 C13 O1 2_756 . . . -171.25(8) ?
O4 Eu1 C13 O1 . . . . -78.24(13) ?
O2 Eu1 C13 O1 . . . . -169.12(14) ?
N1 Eu1 C13 O1 . . . . -96.31(9) ?
N2 Eu1 C13 O1 . . . . -33.55(9) ?
O3 Eu1 C13 O1 . . . . 131.99(9) ?
C20 Eu1 C13 O1 . . . . -158.57(16) ?
Eu1 Eu1 C13 O1 2_756 . . . 119.86(8) ?
O5 Eu1 C13 C14 . . . . -53.4(6) ?
O3 Eu1 C13 C14 2_756 . . . 16.0(6) ?
O6 Eu1 C13 C14 2_756 . . . 91.3(6) ?
O4 Eu1 C13 C14 . . . . -175.7(6) ?
O2 Eu1 C13 C14 . . . . 93.4(6) ?
O1 Eu1 C13 C14 . . . . -97.4(6) ?
N1 Eu1 C13 C14 . . . . 166.3(6) ?
N2 Eu1 C13 C14 . . . . -131.0(6) ?
O3 Eu1 C13 C14 . . . . 34.6(6) ?
C20 Eu1 C13 C14 . . . . 104.0(6) ?
Eu1 Eu1 C13 C14 2_756 . . . 22.4(6) ?
O2 C13 C14 C15 . . . . -156.05(15) ?
O1 C13 C14 C15 . . . . 24.6(2) ?
Eu1 C13 C14 C15 . . . . 116.3(6) ?
O2 C13 C14 C19 . . . . 24.7(2) ?
O1 C13 C14 C19 . . . . -154.66(15) ?
Eu1 C13 C14 C19 . . . . -63.0(6) ?
C19 C14 C15 C16 . . . . -1.4(2) ?
C13 C14 C15 C16 . . . . 179.34(15) ?
C14 C15 C16 C17 . . . . 1.3(3) ?
C15 C16 C17 C18 . . . . 0.1(3) ?
C16 C17 C18 C19 . . . . -1.3(4) ?
C17 C18 C19 C14 . . . . 1.1(3) ?
C15 C14 C19 C18 . . . . 0.2(3) ?
C13 C14 C19 C18 . . . . 179.51(16) ?
Eu1 O4 C20 O3 . . . . -17.58(15) ?
Eu1 O4 C20 C21 . . . . 160.12(11) ?
Eu1 O3 C20 O4 2_756 . . . 171.4(3) ?
Eu1 O3 C20 O4 . . . . 16.19(14) ?
Eu1 O3 C20 C21 2_756 . . . -6.3(5) ?
Eu1 O3 C20 C21 . . . . -161.51(12) ?
Eu1 O3 C20 Eu1 2_756 . . . 155.2(4) ?
O5 Eu1 C20 O4 . . . . -96.87(10) ?
O3 Eu1 C20 O4 2_756 . . . -169.43(9) ?
O6 Eu1 C20 O4 2_756 . . . 118.36(10) ?
O2 Eu1 C20 O4 . . . . 112.53(10) ?
O1 Eu1 C20 O4 . . . . -39.80(18) ?
N1 Eu1 C20 O4 . . . . 43.66(10) ?
N2 Eu1 C20 O4 . . . . -19.88(10) ?
O3 Eu1 C20 O4 . . . . -163.39(14) ?
C13 Eu1 C20 O4 . . . . 104.9(2) ?
Eu1 Eu1 C20 O4 2_756 . . . -167.42(10) ?
O5 Eu1 C20 O3 . . . . 66.52(8) ?
O3 Eu1 C20 O3 2_756 . . . -6.04(10) ?
O6 Eu1 C20 O3 2_756 . . . -78.25(8) ?
O4 Eu1 C20 O3 . . . . 163.39(14) ?
O2 Eu1 C20 O3 . . . . -84.08(10) ?
O1 Eu1 C20 O3 . . . . 123.60(13) ?
N1 Eu1 C20 O3 . . . . -152.95(8) ?
N2 Eu1 C20 O3 . . . . 143.51(8) ?
C13 Eu1 C20 O3 . . . . -91.7(2) ?
Eu1 Eu1 C20 O3 2_756 . . . -4.03(7) ?
O5 Eu1 C20 C21 . . . . 178.1(3) ?
O3 Eu1 C20 C21 2_756 . . . 105.6(3) ?
O6 Eu1 C20 C21 2_756 . . . 33.3(3) ?
O4 Eu1 C20 C21 . . . . -85.0(3) ?
O2 Eu1 C20 C21 . . . . 27.5(3) ?
O1 Eu1 C20 C21 . . . . -124.8(3) ?
N1 Eu1 C20 C21 . . . . -41.4(3) ?
N2 Eu1 C20 C21 . . . . -104.9(3) ?
O3 Eu1 C20 C21 . . . . 111.6(3) ?
C13 Eu1 C20 C21 . . . . 19.9(4) ?
Eu1 Eu1 C20 C21 2_756 . . . 107.6(3) ?
O4 C20 C21 C22 . . . . -142.59(16) ?
O3 C20 C21 C22 . . . . 35.1(2) ?
Eu1 C20 C21 C22 . . . . -68.0(4) ?
O4 C20 C21 C26 . . . . 35.0(2) ?
O3 C20 C21 C26 . . . . -147.24(16) ?
Eu1 C20 C21 C26 . . . . 109.6(3) ?
C26 C21 C22 C23 . . . . 0.4(3) ?
C20 C21 C22 C23 . . . . 178.04(17) ?
C21 C22 C23 C24 . . . . 0.1(3) ?
C22 C23 C24 C25 . . . . -0.6(4) ?
C23 C24 C25 C26 . . . . 0.4(4) ?
C24 C25 C26 C21 . . . . 0.1(4) ?
C22 C21 C26 C25 . . . . -0.5(3) ?
C20 C21 C26 C25 . . . . -178.2(2) ?
Eu1 O6 C27 O5 2_756 . . . -3.4(3) ?
Eu1 O6 C27 C28 2_756 . . . 177.45(10) ?
Eu1 O5 C27 O6 . . . . 21.8(2) ?
Eu1 O5 C27 C28 . . . . -159.07(10) ?
O6 C27 C28 C33 . . . . -31.8(2) ?
O5 C27 C28 C33 . . . . 148.90(17) ?
O6 C27 C28 C29 . . . . 144.80(15) ?
O5 C27 C28 C29 . . . . -34.4(2) ?
C33 C28 C29 C30 . . . . 2.4(3) ?
C27 C28 C29 C30 . . . . -174.23(17) ?
C28 C29 C30 C31 . . . . -2.3(3) ?
C29 C30 C31 C32 . . . . 0.4(4) ?
C30 C31 C32 C33 . . . . 1.5(5) ?
C29 C28 C33 C32 . . . . -0.6(3) ?
C27 C28 C33 C32 . . . . 176.1(2) ?
C31 C32 C33 C28 . . . . -1.3(4) ?
O7 C34 C35 C40 . . . . 178.8(3) ?
O8 C34 C35 C40 . . . . 0.0(3) ?
O7 C34 C35 C36 . . . . 0.4(3) ?
O8 C34 C35 C36 . . . . -178.4(2) ?
C40 C35 C36 C37 . . . . -0.1(4) ?
C34 C35 C36 C37 . . . . 178.3(2) ?
C35 C36 C37 C38 . . . . -0.8(5) ?
C36 C37 C38 C39 . . . . 1.3(6) ?
C37 C38 C39 C40 . . . . -0.8(6) ?
C36 C35 C40 C39 . . . . 0.6(4) ?
C34 C35 C40 C39 . . . . -177.8(3) ?
C38 C39 C40 C35 . . . . -0.1(5) ?
